data_4105862
loop_
_publ_author_name
'Bryan N. Williams'
'Diego Benitez'
'Kevin L. Miller'
'Ekaterina Tkatchouk'
'William A. Goddard'
'Paula L. Diaconescu'

_publ_section_title
;
 An Unusual Hydrogen Migration/C-H Activation Reaction with Group 3 Metals
;
_journal_name_full 'Journal of the American Chemical Society'
_journal_page_first 4680
_journal_page_last 4683
_journal_paper_doi 10.1021/ja110505r
_journal_volume 133
_journal_year 2011
_chemical_formula_moiety 'C43 H55 Fe N4 Si2 Y, C4, C'
_chemical_formula_sum 'C48 H55 Fe N4 Si2 Y'
_chemical_formula_weight 888.90
_chemical_name_systematic
; 
 ? 
;
_space_group_IT_number 14
_symmetry_cell_setting monoclinic
_symmetry_space_group_name_Hall '-P 2ybc'
_symmetry_space_group_name_H-M 'P 1 21/c 1'
_atom_sites_solution_hydrogens geom
_atom_sites_solution_primary direct
_atom_sites_solution_secondary difmap
_audit_creation_method SHELXL-97
_cell_angle_alpha 90.00
_cell_angle_beta 103.4390(10)
_cell_angle_gamma 90.00
_cell_formula_units_Z 4
_cell_length_a 18.311(2)
_cell_length_b 12.1533(14)
_cell_length_c 20.892(3)
_cell_measurement_reflns_used 6826
_cell_measurement_temperature 100(2)
_cell_measurement_theta_max 27.03
_cell_measurement_theta_min 3.90
_cell_volume 4522.0(10)
_computing_cell_refinement 'Bruker APEX11'
_computing_data_collection 'Bruker APEX11'
_computing_data_reduction 'Bruker SAINT'
_computing_molecular_graphics 'Bruker SHELXTL'
_computing_publication_material 'Bruker SHELXTL'
_computing_structure_refinement 'SHELXL-97 (Sheldrick, 1997)'
_computing_structure_solution 'SHELXS-97 (Sheldrick, 1990)'
_diffrn_ambient_temperature 100(2)
_diffrn_measured_fraction_theta_full 0.994
_diffrn_measured_fraction_theta_max 0.984
_diffrn_measurement_device_type 'CCD area detector'
_diffrn_measurement_method 'phi and omega scans'
_diffrn_radiation_monochromator graphite
_diffrn_radiation_source 'fine-focus sealed tube'
_diffrn_radiation_type MoK\a
_diffrn_radiation_wavelength 0.71073
_diffrn_reflns_av_R_equivalents 0.0531
_diffrn_reflns_av_sigmaI/netI 0.0560
_diffrn_reflns_limit_h_max 24
_diffrn_reflns_limit_h_min -24
_diffrn_reflns_limit_k_max 16
_diffrn_reflns_limit_k_min -16
_diffrn_reflns_limit_l_max 27
_diffrn_reflns_limit_l_min -27
_diffrn_reflns_number 39312
_diffrn_reflns_theta_full 25.00
_diffrn_reflns_theta_max 28.22
_diffrn_reflns_theta_min 3.91
_exptl_absorpt_coefficient_mu 1.687
_exptl_absorpt_correction_T_max 0.9356
_exptl_absorpt_correction_T_min 0.7290
_exptl_absorpt_correction_type multi-scan
_exptl_absorpt_process_details 'Sadabs (Bruker)'
_exptl_crystal_colour 'dark green'
_exptl_crystal_density_diffrn 1.306
_exptl_crystal_description block
_exptl_crystal_F_000 1856
_exptl_crystal_size_max 0.20
_exptl_crystal_size_mid 0.14
_exptl_crystal_size_min 0.04
_refine_diff_density_max 0.989
_refine_diff_density_min -0.714
_refine_diff_density_rms 0.082
_refine_ls_extinction_method none
_refine_ls_goodness_of_fit_ref 1.016
_refine_ls_hydrogen_treatment constr
_refine_ls_matrix_type full
_refine_ls_number_parameters 505
_refine_ls_number_reflns 10980
_refine_ls_number_restraints 0
_refine_ls_restrained_S_all 1.016
_refine_ls_R_factor_all 0.0698
_refine_ls_R_factor_gt 0.0429
_refine_ls_shift/su_max 0.021
_refine_ls_shift/su_mean 0.001
_refine_ls_structure_factor_coef Fsqd
_refine_ls_weighting_details 'calc w=1/[\s^2^(Fo^2^)+(0.0496P)^2^+2.9192P] where P=(Fo^2^+2Fc^2^)/3'
_refine_ls_weighting_scheme calc
_refine_ls_wR_factor_gt 0.0954
_refine_ls_wR_factor_ref 0.1061
_reflns_number_gt 8150
_reflns_number_total 10980
_reflns_threshold_expression >2sigma(I)
_cod_data_source_file ja110505r_si_002_1.cif
_cod_data_source_block 2Y-Phpy-iqn
_cod_original_cell_volume 4522.0(9)
_cod_original_sg_symbol_H-M 'P 21/c'
_cod_database_code 4105862

loop_
_symmetry_equiv_pos_as_xyz
'x, y, z'
'-x, y+1/2, -z+1/2'
'-x, -y, -z'
'x, -y-1/2, z-1/2'

loop_
_atom_site_label
_atom_site_type_symbol
_atom_site_fract_x
_atom_site_fract_y
_atom_site_fract_z
_atom_site_U_iso_or_equiv
_atom_site_adp_type
_atom_site_occupancy
_atom_site_symmetry_multiplicity
_atom_site_calc_flag
_atom_site_refinement_flags
Y1 Y 0.275329(13) 0.63220(2) 0.087652(12) 0.01508(7) Uani 1 1 d .
Fe1 Fe 0.30399(2) 0.79645(3) 0.218577(19) 0.01920(10) Uani 1 1 d .
Si1 Si 0.15920(4) 0.85332(6) 0.00043(4) 0.01867(16) Uani 1 1 d .
Si2 Si 0.29784(4) 0.40447(6) 0.20524(4) 0.01814(16) Uani 1 1 d .
N1 N 0.23042(12) 0.80235(17) 0.06173(11) 0.0175(4) Uani 1 1 d .
N2 N 0.30845(12) 0.53878(17) 0.18303(10) 0.0170(4) Uani 1 1 d .
N3 N 0.39538(12) 0.67450(18) 0.05339(11) 0.0181(5) Uani 1 1 d .
C11 C 0.24948(16) 0.5107(2) -0.00849(13) 0.0215(6) Uani 1 1 d .
C1 C 0.29124(17) 0.4951(2) -0.05599(14) 0.0287(7) Uani 1 1 d .
H1A H 0.3359 0.5368 -0.0524 0.034 Uiso 1 1 calc R
C2 C 0.2707(2) 0.4213(3) -0.10859(15) 0.0414(9) Uani 1 1 d .
H2A H 0.3017 0.4124 -0.1389 0.050 Uiso 1 1 calc R
C3 C 0.2053(2) 0.3619(3) -0.11605(17) 0.0455(9) Uani 1 1 d .
H3A H 0.1908 0.3121 -0.1518 0.055 Uiso 1 1 calc R
C4 C 0.16066(19) 0.3745(3) -0.07132(16) 0.0362(8) Uani 1 1 d .
H4A H 0.1154 0.3336 -0.0764 0.043 Uiso 1 1 calc R
C5 C 0.18241(16) 0.4480(2) -0.01836(13) 0.0240(6) Uani 1 1 d .
C6 C 0.13330(15) 0.4631(2) 0.02849(14) 0.0241(6) Uani 1 1 d .
C7 C 0.07361(18) 0.3941(3) 0.03302(17) 0.0349(7) Uani 1 1 d .
H7A H 0.0639 0.3301 0.0063 0.042 Uiso 1 1 calc R
C8 C 0.02899(18) 0.4176(3) 0.07560(17) 0.0397(8) Uani 1 1 d .
H8A H -0.0118 0.3708 0.0781 0.048 Uiso 1 1 calc R
C9 C 0.04397(17) 0.5100(3) 0.11485(17) 0.0375(8) Uani 1 1 d .
H9A H 0.0129 0.5295 0.1437 0.045 Uiso 1 1 calc R
C10 C 0.10534(16) 0.5733(3) 0.11092(15) 0.0294(7) Uani 1 1 d .
H10A H 0.1169 0.6356 0.1389 0.035 Uiso 1 1 calc R
N4 N 0.14952(12) 0.55099(19) 0.06943(11) 0.0221(5) Uani 1 1 d .
C12 C 0.45947(15) 0.6107(2) 0.06640(13) 0.0209(6) Uani 1 1 d .
C13 C 0.52057(15) 0.6385(2) 0.04301(13) 0.0209(6) Uani 1 1 d .
H13A H 0.5640 0.5932 0.0535 0.025 Uiso 1 1 calc R
C14 C 0.52085(15) 0.7326(2) 0.00370(13) 0.0196(5) Uani 1 1 d .
C15 C 0.58280(16) 0.7655(2) -0.02179(14) 0.0239(6) Uani 1 1 d .
H15A H 0.6282 0.7246 -0.0114 0.029 Uiso 1 1 calc R
C16 C 0.57718(17) 0.8559(2) -0.06127(14) 0.0272(6) Uani 1 1 d .
H16A H 0.6187 0.8771 -0.0785 0.033 Uiso 1 1 calc R
C17 C 0.51053(17) 0.9184(2) -0.07682(14) 0.0264(6) Uani 1 1 d .
H17A H 0.5073 0.9806 -0.1049 0.032 Uiso 1 1 calc R
C18 C 0.45062(16) 0.8901(2) -0.05187(14) 0.0245(6) Uani 1 1 d .
H18A H 0.4063 0.9336 -0.0618 0.029 Uiso 1 1 calc R
C19 C 0.45421(14) 0.7962(2) -0.01132(13) 0.0187(5) Uani 1 1 d .
C20 C 0.39408(15) 0.7626(2) 0.01563(13) 0.0211(6) Uani 1 1 d .
H20A H 0.3496 0.8058 0.0061 0.025 Uiso 1 1 calc R
C21 C 0.25464(15) 0.8575(2) 0.12189(13) 0.0200(5) Uani 1 1 d .
C22 C 0.21181(17) 0.8846(2) 0.16940(15) 0.0283(7) Uani 1 1 d .
H22A H 0.1581 0.8645 0.1663 0.034 Uiso 1 1 calc R
C23 C 0.2578(2) 0.9481(2) 0.22041(15) 0.0356(8) Uani 1 1 d .
H23A H 0.2416 0.9815 0.2586 0.043 Uiso 1 1 calc R
C24 C 0.33011(19) 0.9571(2) 0.20746(15) 0.0339(7) Uani 1 1 d .
H24A H 0.3738 0.9980 0.2348 0.041 Uiso 1 1 calc R
C25 C 0.32915(16) 0.8997(2) 0.14793(14) 0.0239(6) Uani 1 1 d .
H25A H 0.3728 0.8914 0.1271 0.029 Uiso 1 1 calc R
C26 C 0.32104(15) 0.6236(2) 0.23009(13) 0.0188(5) Uani 1 1 d .
C27 C 0.26997(17) 0.6652(2) 0.26726(14) 0.0253(6) Uani 1 1 d .
H27A H 0.2169 0.6405 0.2627 0.030 Uiso 1 1 calc R
C28 C 0.30792(19) 0.7460(2) 0.31246(14) 0.0303(7) Uani 1 1 d .
H28A H 0.2867 0.7863 0.3458 0.036 Uiso 1 1 calc R
C29 C 0.38171(17) 0.7578(2) 0.30240(14) 0.0270(6) Uani 1 1 d .
H29A H 0.4215 0.8081 0.3274 0.032 Uiso 1 1 calc R
C30 C 0.38946(15) 0.6848(2) 0.25143(13) 0.0209(6) Uani 1 1 d .
H30A H 0.4354 0.6766 0.2337 0.025 Uiso 1 1 calc R
C31 C 0.15263(17) 0.7615(2) -0.07258(14) 0.0281(6) Uani 1 1 d .
H31A H 0.1434 0.6857 -0.0605 0.042 Uiso 1 1 calc R
H31B H 0.1998 0.7647 -0.0870 0.042 Uiso 1 1 calc R
H31C H 0.1112 0.7860 -0.1084 0.042 Uiso 1 1 calc R
C32 C 0.06566(16) 0.8514(3) 0.02324(15) 0.0301(7) Uani 1 1 d .
H32A H 0.0550 0.7767 0.0362 0.045 Uiso 1 1 calc R
H32B H 0.0263 0.8745 -0.0147 0.045 Uiso 1 1 calc R
H32C H 0.0670 0.9019 0.0601 0.045 Uiso 1 1 calc R
C33 C 0.17697(15) 1.0003(2) -0.02438(14) 0.0244(6) Uani 1 1 d .
C34 C 0.25511(16) 1.0069(3) -0.04031(16) 0.0323(7) Uani 1 1 d .
H34A H 0.2643 1.0823 -0.0530 0.048 Uiso 1 1 calc R
H34B H 0.2569 0.9567 -0.0766 0.048 Uiso 1 1 calc R
H34C H 0.2937 0.9858 -0.0014 0.048 Uiso 1 1 calc R
C35 C 0.17425(19) 1.0822(2) 0.03079(16) 0.0336(7) Uani 1 1 d .
H35A H 0.1837 1.1567 0.0166 0.050 Uiso 1 1 calc R
H35B H 0.2127 1.0628 0.0702 0.050 Uiso 1 1 calc R
H35C H 0.1246 1.0795 0.0409 0.050 Uiso 1 1 calc R
C36 C 0.11786(17) 1.0340(3) -0.08666(15) 0.0331(7) Uani 1 1 d .
H36A H 0.1277 1.1095 -0.0989 0.050 Uiso 1 1 calc R
H36B H 0.0676 1.0299 -0.0779 0.050 Uiso 1 1 calc R
H36C H 0.1207 0.9841 -0.1228 0.050 Uiso 1 1 calc R
C37 C 0.20920(17) 0.3800(3) 0.23396(17) 0.0338(7) Uani 1 1 d .
H37A H 0.1660 0.4060 0.2003 0.051 Uiso 1 1 calc R
H37B H 0.2117 0.4203 0.2751 0.051 Uiso 1 1 calc R
H37C H 0.2037 0.3012 0.2415 0.051 Uiso 1 1 calc R
C38 C 0.29398(18) 0.3162(2) 0.13146(14) 0.0291(7) Uani 1 1 d .
H38A H 0.2531 0.3413 0.0953 0.044 Uiso 1 1 calc R
H38B H 0.2851 0.2396 0.1422 0.044 Uiso 1 1 calc R
H38C H 0.3418 0.3214 0.1181 0.044 Uiso 1 1 calc R
C39 C 0.37852(16) 0.3515(2) 0.27387(13) 0.0209(6) Uani 1 1 d .
C40 C 0.45469(16) 0.3921(2) 0.26518(14) 0.0259(6) Uani 1 1 d .
H40A H 0.4946 0.3635 0.3010 0.039 Uiso 1 1 calc R
H40B H 0.4557 0.4727 0.2660 0.039 Uiso 1 1 calc R
H40C H 0.4626 0.3660 0.2229 0.039 Uiso 1 1 calc R
C41 C 0.37905(18) 0.2247(2) 0.27264(15) 0.0286(7) Uani 1 1 d .
H41A H 0.4203 0.1974 0.3077 0.043 Uiso 1 1 calc R
H41B H 0.3860 0.1993 0.2299 0.043 Uiso 1 1 calc R
H41C H 0.3312 0.1969 0.2795 0.043 Uiso 1 1 calc R
C42 C 0.36678(18) 0.3896(2) 0.34103(14) 0.0287(7) Uani 1 1 d .
H42A H 0.4081 0.3625 0.3761 0.043 Uiso 1 1 calc R
H42B H 0.3191 0.3605 0.3474 0.043 Uiso 1 1 calc R
H42C H 0.3657 0.4702 0.3423 0.043 Uiso 1 1 calc R
C43 C 0.45750(17) 0.5094(2) 0.10631(15) 0.0295(7) Uani 1 1 d .
H43A H 0.5055 0.4705 0.1124 0.044 Uiso 1 1 calc R
H43B H 0.4168 0.4613 0.0834 0.044 Uiso 1 1 calc R
H43C H 0.4489 0.5298 0.1493 0.044 Uiso 1 1 calc R
C100 C 0.9708(4) 0.3065(12) 0.2635(4) 0.186(5) Uani 1 1 d .
C101 C 1.0162(5) 0.2290(15) 0.2239(4) 0.250(8) Uani 1 1 d .
C102 C 1.0358(8) 0.0678(17) 0.2395(7) 0.310(11) Uani 1 1 d .
C103 C 1.0722(5) 0.1305(8) 0.1758(5) 0.170(4) Uani 1 1 d .
C104 C 0.9513(6) 0.4341(10) 0.2667(9) 0.246(8) Uani 1 1 d .

loop_
_atom_site_aniso_label
_atom_site_aniso_U_11
_atom_site_aniso_U_22
_atom_site_aniso_U_33
_atom_site_aniso_U_23
_atom_site_aniso_U_13
_atom_site_aniso_U_12
Y1 0.01562(12) 0.01360(12) 0.01718(12) -0.00027(10) 0.00621(9) -0.00068(10)
Fe1 0.0232(2) 0.01437(18) 0.0202(2) -0.00321(15) 0.00534(16) -0.00062(15)
Si1 0.0141(3) 0.0181(4) 0.0236(4) -0.0001(3) 0.0039(3) 0.0007(3)
Si2 0.0215(4) 0.0145(3) 0.0186(4) 0.0008(3) 0.0049(3) -0.0033(3)
N1 0.0156(10) 0.0155(11) 0.0219(11) -0.0022(9) 0.0052(9) -0.0012(9)
N2 0.0204(11) 0.0141(10) 0.0171(11) -0.0022(9) 0.0056(9) -0.0023(9)
N3 0.0171(11) 0.0168(11) 0.0204(11) 0.0010(9) 0.0044(9) 0.0002(9)
C11 0.0299(15) 0.0172(13) 0.0157(13) 0.0018(11) 0.0021(11) 0.0080(11)
C1 0.0305(16) 0.0310(16) 0.0238(14) 0.0031(13) 0.0043(12) 0.0151(13)
C2 0.048(2) 0.055(2) 0.0205(15) -0.0039(15) 0.0059(15) 0.0283(18)
C3 0.053(2) 0.043(2) 0.0322(18) -0.0183(16) -0.0074(16) 0.0193(18)
C4 0.0385(18) 0.0288(16) 0.0334(17) -0.0074(14) -0.0076(14) 0.0070(14)
C5 0.0319(16) 0.0143(13) 0.0218(14) -0.0002(11) -0.0020(12) 0.0051(12)
C6 0.0212(14) 0.0198(14) 0.0274(15) 0.0047(12) -0.0022(12) -0.0016(11)
C7 0.0284(16) 0.0299(17) 0.0404(19) 0.0028(14) -0.0040(14) -0.0075(13)
C8 0.0244(16) 0.044(2) 0.049(2) 0.0117(17) 0.0040(15) -0.0124(15)
C9 0.0215(15) 0.054(2) 0.0389(18) 0.0079(16) 0.0106(14) 0.0002(15)
C10 0.0242(15) 0.0364(17) 0.0295(16) 0.0028(14) 0.0098(13) -0.0010(13)
N4 0.0186(11) 0.0231(12) 0.0245(12) -0.0005(10) 0.0045(10) -0.0037(9)
C12 0.0220(13) 0.0192(13) 0.0213(13) 0.0017(11) 0.0049(11) 0.0020(11)
C13 0.0187(13) 0.0214(14) 0.0238(14) 0.0026(12) 0.0074(11) 0.0056(11)
C14 0.0197(13) 0.0227(14) 0.0171(13) -0.0006(11) 0.0054(11) -0.0019(11)
C15 0.0203(14) 0.0283(15) 0.0241(14) 0.0013(12) 0.0072(12) -0.0007(12)
C16 0.0272(15) 0.0291(16) 0.0290(15) -0.0037(13) 0.0139(13) -0.0072(13)
C17 0.0327(16) 0.0235(14) 0.0250(15) 0.0043(12) 0.0106(13) -0.0037(12)
C18 0.0242(14) 0.0231(14) 0.0265(15) 0.0045(12) 0.0067(12) 0.0034(11)
C19 0.0195(13) 0.0188(13) 0.0175(12) -0.0013(11) 0.0036(10) -0.0005(11)
C20 0.0194(13) 0.0197(13) 0.0249(14) 0.0026(11) 0.0064(11) 0.0024(11)
C21 0.0216(13) 0.0135(12) 0.0235(13) -0.0003(11) 0.0026(11) 0.0030(11)
C22 0.0278(15) 0.0287(16) 0.0281(15) -0.0028(12) 0.0058(13) 0.0090(12)
C23 0.053(2) 0.0219(15) 0.0290(16) -0.0079(13) 0.0031(15) 0.0146(15)
C24 0.046(2) 0.0129(14) 0.0352(17) -0.0006(13) -0.0069(15) -0.0022(13)
C25 0.0269(15) 0.0140(13) 0.0283(15) 0.0033(11) 0.0009(12) -0.0024(11)
C26 0.0230(13) 0.0150(12) 0.0182(13) 0.0031(10) 0.0045(11) -0.0017(10)
C27 0.0303(15) 0.0229(14) 0.0265(15) -0.0008(12) 0.0141(13) -0.0032(12)
C28 0.050(2) 0.0215(15) 0.0234(15) -0.0042(12) 0.0161(14) -0.0034(14)
C29 0.0363(17) 0.0217(14) 0.0192(14) 0.0006(12) -0.0013(12) -0.0038(13)
C30 0.0242(14) 0.0151(13) 0.0218(13) 0.0031(11) 0.0022(11) 0.0006(11)
C31 0.0274(16) 0.0274(15) 0.0280(15) -0.0025(13) 0.0032(13) 0.0000(12)
C32 0.0179(14) 0.0365(18) 0.0361(17) 0.0029(14) 0.0066(13) 0.0006(13)
C33 0.0199(14) 0.0216(14) 0.0306(15) 0.0039(12) 0.0034(12) 0.0006(11)
C34 0.0233(15) 0.0288(16) 0.0448(19) 0.0097(14) 0.0080(14) -0.0017(13)
C35 0.0379(18) 0.0219(15) 0.0369(18) 0.0001(13) 0.0004(14) 0.0037(13)
C36 0.0306(17) 0.0285(16) 0.0357(17) 0.0094(14) -0.0014(14) 0.0060(13)
C37 0.0275(16) 0.0297(17) 0.0454(19) 0.0118(14) 0.0112(14) -0.0047(13)
C38 0.0442(19) 0.0171(14) 0.0222(14) -0.0010(12) -0.0003(13) -0.0013(13)
C39 0.0288(15) 0.0157(13) 0.0178(13) 0.0029(11) 0.0047(11) 0.0010(11)
C40 0.0242(14) 0.0258(15) 0.0260(15) 0.0024(12) 0.0023(12) 0.0022(12)
C41 0.0395(18) 0.0190(14) 0.0263(15) 0.0039(12) 0.0058(13) 0.0006(13)
C42 0.0383(17) 0.0279(16) 0.0202(14) -0.0013(12) 0.0074(13) -0.0037(13)
C43 0.0309(16) 0.0246(15) 0.0386(17) 0.0098(13) 0.0195(14) 0.0092(13)
C100 0.097(6) 0.375(16) 0.093(5) -0.089(8) 0.038(4) 0.021(8)
C101 0.129(7) 0.54(2) 0.100(6) -0.105(10) 0.057(5) -0.186(11)
C102 0.250(14) 0.41(2) 0.201(12) 0.177(14) -0.094(10) -0.210(16)
C103 0.124(7) 0.191(10) 0.185(10) -0.046(7) 0.013(6) 0.007(6)
C104 0.122(8) 0.137(9) 0.50(2) 0.124(12) 0.104(11) -0.014(7)

loop_
_atom_type_symbol
_atom_type_description
_atom_type_scat_dispersion_real
_atom_type_scat_dispersion_imag
_atom_type_scat_source
C C 0.0033 0.0016 'International Tables Vol C Tables 4.2.6.8 and 6.1.1.4'
H H 0.0000 0.0000 'International Tables Vol C Tables 4.2.6.8 and 6.1.1.4'
N N 0.0061 0.0033 'International Tables Vol C Tables 4.2.6.8 and 6.1.1.4'
Si Si 0.0817 0.0704 'International Tables Vol C Tables 4.2.6.8 and 6.1.1.4'
Fe Fe 0.3463 0.8444 'International Tables Vol C Tables 4.2.6.8 and 6.1.1.4'
Y Y -2.7962 3.5667 'International Tables Vol C Tables 4.2.6.8 and 6.1.1.4'

loop_
_geom_angle_atom_site_label_1
_geom_angle_atom_site_label_2
_geom_angle_atom_site_label_3
_geom_angle
_geom_angle_site_symmetry_1
_geom_angle_site_symmetry_3
N1 Y1 N2 133.36(8) . .
N1 Y1 C11 111.56(8) . .
N2 Y1 C11 112.52(8) . .
N1 Y1 N4 93.16(8) . .
N2 Y1 N4 89.11(8) . .
C11 Y1 N4 68.57(9) . .
N1 Y1 N3 92.20(7) . .
N2 Y1 N3 106.34(7) . .
C11 Y1 N3 84.55(8) . .
N4 Y1 N3 152.67(7) . .
N1 Y1 C21 28.51(7) . .
N2 Y1 C21 106.49(8) . .
C11 Y1 C21 140.02(8) . .
N4 Y1 C21 104.38(8) . .
N3 Y1 C21 92.89(7) . .
N1 Y1 C26 106.44(7) . .
N2 Y1 C26 28.26(7) . .
C11 Y1 C26 140.77(8) . .
N4 Y1 C26 100.45(7) . .
N3 Y1 C26 103.66(7) . .
C21 Y1 C26 78.61(7) . .
N1 Y1 Fe1 67.96(6) . .
N2 Y1 Fe1 67.44(5) . .
C11 Y1 Fe1 177.93(7) . .
N4 Y1 Fe1 109.38(5) . .
N3 Y1 Fe1 97.46(5) . .
C21 Y1 Fe1 39.61(5) . .
C26 Y1 Fe1 39.23(5) . .
C23 Fe1 C24 40.71(14) . .
C23 Fe1 C29 113.77(12) . .
C24 Fe1 C29 100.55(12) . .
C23 Fe1 C28 100.16(13) . .
C24 Fe1 C28 116.16(12) . .
C29 Fe1 C28 40.82(12) . .
C23 Fe1 C22 40.67(12) . .
C24 Fe1 C22 68.36(13) . .
C29 Fe1 C22 151.10(12) . .
C28 Fe1 C22 118.51(13) . .
C23 Fe1 C30 151.21(12) . .
C24 Fe1 C30 119.21(12) . .
C29 Fe1 C30 40.45(11) . .
C28 Fe1 C30 68.18(12) . .
C22 Fe1 C30 167.77(11) . .
C23 Fe1 C27 121.15(13) . .
C24 Fe1 C27 154.54(12) . .
C29 Fe1 C27 68.23(12) . .
C28 Fe1 C27 40.66(11) . .
C22 Fe1 C27 109.97(12) . .
C30 Fe1 C27 67.71(11) . .
C23 Fe1 C25 68.02(13) . .
C24 Fe1 C25 40.53(12) . .
C29 Fe1 C25 121.72(12) . .
C28 Fe1 C25 154.68(12) . .
C22 Fe1 C25 67.74(12) . .
C30 Fe1 C25 111.01(11) . .
C27 Fe1 C25 164.32(11) . .
C23 Fe1 C26 160.67(13) . .
C24 Fe1 C26 157.94(12) . .
C29 Fe1 C26 67.73(11) . .
C28 Fe1 C26 67.88(11) . .
C22 Fe1 C26 130.62(11) . .
C30 Fe1 C26 40.02(10) . .
C27 Fe1 C26 40.10(10) . .
C25 Fe1 C26 128.90(11) . .
C23 Fe1 C21 67.52(11) . .
C24 Fe1 C21 67.62(11) . .
C29 Fe1 C21 161.12(11) . .
C28 Fe1 C21 157.29(12) . .
C22 Fe1 C21 39.95(11) . .
C30 Fe1 C21 131.42(10) . .
C27 Fe1 C21 128.48(11) . .
C25 Fe1 C21 39.93(10) . .
C26 Fe1 C21 117.81(10) . .
C23 Fe1 Y1 124.94(9) . .
C24 Fe1 Y1 118.54(9) . .
C29 Fe1 Y1 120.89(8) . .
C28 Fe1 Y1 125.00(8) . .
C22 Fe1 Y1 87.00(8) . .
C30 Fe1 Y1 80.89(8) . .
C27 Fe1 Y1 86.18(8) . .
C25 Fe1 Y1 78.25(8) . .
C26 Fe1 Y1 59.47(7) . .
C21 Fe1 Y1 58.81(7) . .
N1 Si1 C31 106.66(12) . .
N1 Si1 C32 112.63(12) . .
C31 Si1 C32 108.01(14) . .
N1 Si1 C33 113.10(12) . .
C31 Si1 C33 108.62(13) . .
C32 Si1 C33 107.65(13) . .
N2 Si2 C38 107.91(12) . .
N2 Si2 C37 113.32(12) . .
C38 Si2 C37 107.65(15) . .
N2 Si2 C39 113.88(11) . .
C38 Si2 C39 107.45(13) . .
C37 Si2 C39 106.31(13) . .
C21 N1 Si1 121.53(17) . .
C21 N1 Y1 101.69(15) . .
Si1 N1 Y1 133.19(12) . .
C26 N2 Si2 121.17(17) . .
C26 N2 Y1 102.47(15) . .
Si2 N2 Y1 133.89(11) . .
C20 N3 C12 117.9(2) . .
C20 N3 Y1 115.95(17) . .
C12 N3 Y1 126.01(17) . .
C1 C11 C5 114.9(3) . .
C1 C11 Y1 129.0(2) . .
C5 C11 Y1 116.03(19) . .
C11 C1 C2 123.5(3) . .
C11 C1 H1A 118.3 . .
C2 C1 H1A 118.3 . .
C3 C2 C1 119.6(3) . .
C3 C2 H2A 120.2 . .
C1 C2 H2A 120.2 . .
C2 C3 C4 120.0(3) . .
C2 C3 H3A 120.0 . .
C4 C3 H3A 120.0 . .
C3 C4 C5 119.8(3) . .
C3 C4 H4A 120.1 . .
C5 C4 H4A 120.1 . .
C4 C5 C11 122.2(3) . .
C4 C5 C6 119.5(3) . .
C11 C5 C6 118.3(2) . .
N4 C6 C7 119.3(3) . .
N4 C6 C5 115.8(2) . .
C7 C6 C5 124.9(3) . .
C8 C7 C6 120.8(3) . .
C8 C7 H7A 119.6 . .
C6 C7 H7A 119.6 . .
C7 C8 C9 119.3(3) . .
C7 C8 H8A 120.4 . .
C9 C8 H8A 120.4 . .
C10 C9 C8 118.1(3) . .
C10 C9 H9A 121.0 . .
C8 C9 H9A 121.0 . .
N4 C10 C9 123.2(3) . .
N4 C10 H10A 118.4 . .
C9 C10 H10A 118.4 . .
C10 N4 C6 119.3(2) . .
C10 N4 Y1 120.22(19) . .
C6 N4 Y1 118.32(17) . .
C13 C12 N3 121.4(2) . .
C13 C12 C43 122.2(2) . .
N3 C12 C43 116.3(2) . .
C12 C13 C14 121.6(2) . .
C12 C13 H13A 119.2 . .
C14 C13 H13A 119.2 . .
C13 C14 C19 116.9(2) . .
C13 C14 C15 124.0(2) . .
C19 C14 C15 119.1(2) . .
C16 C15 C14 120.0(3) . .
C16 C15 H15A 120.0 . .
C14 C15 H15A 120.0 . .
C15 C16 C17 120.9(3) . .
C15 C16 H16A 119.6 . .
C17 C16 H16A 119.6 . .
C18 C17 C16 120.4(3) . .
C18 C17 H17A 119.8 . .
C16 C17 H17A 119.8 . .
C17 C18 C19 120.2(3) . .
C17 C18 H18A 119.9 . .
C19 C18 H18A 119.9 . .
C20 C19 C18 122.8(2) . .
C20 C19 C14 117.8(2) . .
C18 C19 C14 119.4(2) . .
N3 C20 C19 124.4(2) . .
N3 C20 H20A 117.8 . .
C19 C20 H20A 117.8 . .
N1 C21 C22 128.2(2) . .
N1 C21 C25 125.7(2) . .
C22 C21 C25 106.2(2) . .
N1 C21 Fe1 130.89(18) . .
C22 C21 Fe1 66.88(16) . .
C25 C21 Fe1 67.22(15) . .
N1 C21 Y1 49.80(12) . .
C22 C21 Y1 120.90(18) . .
C25 C21 Y1 105.36(17) . .
Fe1 C21 Y1 81.58(8) . .
C23 C22 C21 108.5(3) . .
C23 C22 Fe1 68.59(17) . .
C21 C22 Fe1 73.16(16) . .
C23 C22 H22A 125.7 . .
C21 C22 H22A 125.7 . .
Fe1 C22 H22A 125.7 . .
C24 C23 C22 108.4(3) . .
C24 C23 Fe1 69.81(17) . .
C22 C23 Fe1 70.74(16) . .
C24 C23 H23A 125.8 . .
C22 C23 H23A 125.8 . .
Fe1 C23 H23A 125.8 . .
C23 C24 C25 107.9(3) . .
C23 C24 Fe1 69.48(17) . .
C25 C24 Fe1 70.97(16) . .
C23 C24 H24A 126.1 . .
C25 C24 H24A 126.1 . .
Fe1 C24 H24A 126.1 . .
C24 C25 C21 108.8(3) . .
C24 C25 Fe1 68.50(17) . .
C21 C25 Fe1 72.85(16) . .
C24 C25 H25A 125.6 . .
C21 C25 H25A 125.6 . .
Fe1 C25 H25A 125.6 . .
N2 C26 C30 125.9(2) . .
N2 C26 C27 127.8(2) . .
C30 C26 C27 106.2(2) . .
N2 C26 Fe1 130.42(18) . .
C30 C26 Fe1 67.55(14) . .
C27 C26 Fe1 67.52(15) . .
N2 C26 Y1 49.28(12) . .
C30 C26 Y1 108.83(16) . .
C27 C26 Y1 118.18(18) . .
Fe1 C26 Y1 81.30(8) . .
C28 C27 C26 108.8(3) . .
C28 C27 Fe1 68.76(16) . .
C26 C27 Fe1 72.38(15) . .
C28 C27 H27A 125.6 . .
C26 C27 H27A 125.6 . .
Fe1 C27 H27A 125.6 . .
C29 C28 C27 107.8(2) . .
C29 C28 Fe1 69.52(16) . .
C27 C28 Fe1 70.58(16) . .
C29 C28 H28A 126.1 . .
C27 C28 H28A 126.1 . .
Fe1 C28 H28A 126.1 . .
C30 C29 C28 108.2(2) . .
C30 C29 Fe1 70.76(16) . .
C28 C29 Fe1 69.67(17) . .
C30 C29 H29A 125.9 . .
C28 C29 H29A 125.9 . .
Fe1 C29 H29A 125.9 . .
C29 C30 C26 109.0(2) . .
C29 C30 Fe1 68.79(16) . .
C26 C30 Fe1 72.43(15) . .
C29 C30 H30A 125.5 . .
C26 C30 H30A 125.5 . .
Fe1 C30 H30A 125.5 . .
Si1 C31 H31A 109.5 . .
Si1 C31 H31B 109.5 . .
H31A C31 H31B 109.5 . .
Si1 C31 H31C 109.5 . .
H31A C31 H31C 109.5 . .
H31B C31 H31C 109.5 . .
Si1 C32 H32A 109.5 . .
Si1 C32 H32B 109.5 . .
H32A C32 H32B 109.5 . .
Si1 C32 H32C 109.5 . .
H32A C32 H32C 109.5 . .
H32B C32 H32C 109.5 . .
C35 C33 C36 108.8(2) . .
C35 C33 C34 108.8(2) . .
C36 C33 C34 107.9(2) . .
C35 C33 Si1 111.5(2) . .
C36 C33 Si1 110.3(2) . .
C34 C33 Si1 109.39(19) . .
C33 C34 H34A 109.5 . .
C33 C34 H34B 109.5 . .
H34A C34 H34B 109.5 . .
C33 C34 H34C 109.5 . .
H34A C34 H34C 109.5 . .
H34B C34 H34C 109.5 . .
C33 C35 H35A 109.5 . .
C33 C35 H35B 109.5 . .
H35A C35 H35B 109.5 . .
C33 C35 H35C 109.5 . .
H35A C35 H35C 109.5 . .
H35B C35 H35C 109.5 . .
C33 C36 H36A 109.5 . .
C33 C36 H36B 109.5 . .
H36A C36 H36B 109.5 . .
C33 C36 H36C 109.5 . .
H36A C36 H36C 109.5 . .
H36B C36 H36C 109.5 . .
Si2 C37 H37A 109.5 . .
Si2 C37 H37B 109.5 . .
H37A C37 H37B 109.5 . .
Si2 C37 H37C 109.5 . .
H37A C37 H37C 109.5 . .
H37B C37 H37C 109.5 . .
Si2 C38 H38A 109.5 . .
Si2 C38 H38B 109.5 . .
H38A C38 H38B 109.5 . .
Si2 C38 H38C 109.5 . .
H38A C38 H38C 109.5 . .
H38B C38 H38C 109.5 . .
C40 C39 C42 109.6(2) . .
C40 C39 C41 108.1(2) . .
C42 C39 C41 108.6(2) . .
C40 C39 Si2 111.65(18) . .
C42 C39 Si2 109.54(19) . .
C41 C39 Si2 109.28(19) . .
C39 C40 H40A 109.5 . .
C39 C40 H40B 109.5 . .
H40A C40 H40B 109.5 . .
C39 C40 H40C 109.5 . .
H40A C40 H40C 109.5 . .
H40B C40 H40C 109.5 . .
C39 C41 H41A 109.5 . .
C39 C41 H41B 109.5 . .
H41A C41 H41B 109.5 . .
C39 C41 H41C 109.5 . .
H41A C41 H41C 109.5 . .
H41B C41 H41C 109.5 . .
C39 C42 H42A 109.5 . .
C39 C42 H42B 109.5 . .
H42A C42 H42B 109.5 . .
C39 C42 H42C 109.5 . .
H42A C42 H42C 109.5 . .
H42B C42 H42C 109.5 . .
C12 C43 H43A 109.5 . .
C12 C43 H43B 109.5 . .
H43A C43 H43B 109.5 . .
C12 C43 H43C 109.5 . .
H43A C43 H43C 109.5 . .
H43B C43 H43C 109.5 . .
C104 C100 C101 137.7(11) . .
C100 C101 C103 179.0(11) . .
C100 C101 C102 125.8(10) . .
C103 C101 C102 53.2(7) . .
C104 C102 C103 106.0(16) 2_745 .
C104 C102 C101 166.5(12) 2_745 .
C103 C102 C101 63.1(5) . .
C102 C103 C101 63.7(9) . .
C100 C104 C102 156.2(11) . 2_755

loop_
_geom_bond_atom_site_label_1
_geom_bond_atom_site_label_2
_geom_bond_distance
_geom_bond_site_symmetry_2
Y1 N1 2.245(2) .
Y1 N2 2.251(2) .
Y1 C11 2.449(3) .
Y1 N4 2.453(2) .
Y1 N3 2.518(2) .
Y1 C21 2.878(3) .
Y1 C26 2.900(3) .
Y1 Fe1 3.3279(5) .
Fe1 C23 2.032(3) .
Fe1 C24 2.037(3) .
Fe1 C29 2.038(3) .
Fe1 C28 2.040(3) .
Fe1 C22 2.061(3) .
Fe1 C30 2.064(3) .
Fe1 C27 2.064(3) .
Fe1 C25 2.069(3) .
Fe1 C26 2.129(3) .
Fe1 C21 2.145(3) .
Si1 N1 1.717(2) .
Si1 C31 1.871(3) .
Si1 C32 1.882(3) .
Si1 C33 1.909(3) .
Si2 N2 1.720(2) .
Si2 C38 1.866(3) .
Si2 C37 1.880(3) .
Si2 C39 1.915(3) .
N1 C21 1.403(3) .
N2 C26 1.406(3) .
N3 C20 1.326(3) .
N3 C12 1.380(3) .
C11 C1 1.399(4) .
C11 C5 1.419(4) .
C1 C2 1.400(4) .
C1 H1A 0.9500 .
C2 C3 1.375(5) .
C2 H2A 0.9500 .
C3 C4 1.386(5) .
C3 H3A 0.9500 .
C4 C5 1.405(4) .
C4 H4A 0.9500 .
C5 C6 1.486(4) .
C6 N4 1.357(4) .
C6 C7 1.398(4) .
C7 C8 1.370(5) .
C7 H7A 0.9500 .
C8 C9 1.380(5) .
C8 H8A 0.9500 .
C9 C10 1.380(4) .
C9 H9A 0.9500 .
C10 N4 1.344(4) .
C10 H10A 0.9500 .
C12 C13 1.363(4) .
C12 C43 1.492(4) .
C13 C14 1.409(4) .
C13 H13A 0.9500 .
C14 C19 1.417(4) .
C14 C15 1.418(4) .
C15 C16 1.363(4) .
C15 H15A 0.9500 .
C16 C17 1.410(4) .
C16 H16A 0.9500 .
C17 C18 1.363(4) .
C17 H17A 0.9500 .
C18 C19 1.413(4) .
C18 H18A 0.9500 .
C19 C20 1.409(4) .
C20 H20A 0.9500 .
C21 C22 1.439(4) .
C21 C25 1.441(4) .
C22 C23 1.423(4) .
C22 H22A 1.0000 .
C23 C24 1.416(5) .
C23 H23A 1.0000 .
C24 C25 1.423(4) .
C24 H24A 1.0000 .
C25 H25A 1.0000 .
C26 C30 1.436(4) .
C26 C27 1.439(4) .
C27 C28 1.426(4) .
C27 H27A 1.0000 .
C28 C29 1.422(4) .
C28 H28A 1.0000 .
C29 C30 1.418(4) .
C29 H29A 1.0000 .
C30 H30A 1.0000 .
C31 H31A 0.9800 .
C31 H31B 0.9800 .
C31 H31C 0.9800 .
C32 H32A 0.9800 .
C32 H32B 0.9800 .
C32 H32C 0.9800 .
C33 C35 1.532(4) .
C33 C36 1.542(4) .
C33 C34 1.545(4) .
C34 H34A 0.9800 .
C34 H34B 0.9800 .
C34 H34C 0.9800 .
C35 H35A 0.9800 .
C35 H35B 0.9800 .
C35 H35C 0.9800 .
C36 H36A 0.9800 .
C36 H36B 0.9800 .
C36 H36C 0.9800 .
C37 H37A 0.9800 .
C37 H37B 0.9800 .
C37 H37C 0.9800 .
C38 H38A 0.9800 .
C38 H38B 0.9800 .
C38 H38C 0.9800 .
C39 C40 1.529(4) .
C39 C42 1.539(4) .
C39 C41 1.541(4) .
C40 H40A 0.9800 .
C40 H40B 0.9800 .
C40 H40C 0.9800 .
C41 H41A 0.9800 .
C41 H41B 0.9800 .
C41 H41C 0.9800 .
C42 H42A 0.9800 .
C42 H42B 0.9800 .
C42 H42C 0.9800 .
C43 H43A 0.9800 .
C43 H43B 0.9800 .
C43 H43C 0.9800 .
C100 C104 1.596(16) .
C100 C101 1.607(15) .
C101 C103 1.993(16) .
C101 C102 2.00(2) .
C102 C104 1.65(2) 2_745
C102 C103 1.790(15) .
C104 C102 1.65(2) 2_755
